data_1549323
loop_
_publ_author_name
'Ortega, Gabriela'
'Hern\'andez, Jes\'us'
'Gonz\'alez, Teresa'
'Dorta, Romano'
'Brice\~no, Alexander'

_publ_section_title
;
 1,2,4,5-Benzenetetracarboxylic acid: a versatile hydrogen bonding
 template for controlling the regioselective topochemical synthesis of
 head-to-tail photodimers from stilbazole derivatives.
;
_journal_issue 5
_journal_name_full
'Photochemical &amp; photobiological sciences : Official journal of the European Photochemistry Association and the European Society for Photobiology'
_journal_page_first 670
_journal_page_last 680
_journal_paper_doi 10.1039/c7pp00448f
_journal_volume 17
_journal_year 2018
_chemical_compound_source Synthesis
_chemical_formula_moiety 'C36 H26 Br2 N2 O8'
_chemical_formula_sum 'C36 H26 Br2 N2 O8'
_chemical_formula_weight 774.41
_space_group_IT_number 2
_space_group_name_Hall '-P 1'
_space_group_name_H-M_alt 'P -1'
_symmetry_cell_setting triclinic
_symmetry_space_group_name_Hall '-P 1'
_symmetry_space_group_name_H-M 'P -1'
_atom_sites_solution_hydrogens geom
_atom_sites_solution_primary direct
_atom_sites_solution_secondary difmap
_audit_creation_date '12 January 2016'
_audit_creation_method SHELXL-97
_audit_update_record
;
2018-04-17 deposited with the CCDC.
2018-04-17 downloaded from the CCDC.
;
_cell_angle_alpha 113.45(3)
_cell_angle_beta 99.10(3)
_cell_angle_gamma 101.00(3)
_cell_formula_units_Z 1
_cell_length_a 7.4131(15)
_cell_length_b 10.094(2)
_cell_length_c 12.181(2)
_cell_measurement_reflns_used 2018
_cell_measurement_temperature 295(2)
_cell_measurement_theta_max 27.9123
_cell_measurement_theta_min 1.8872
_cell_volume 792.6(4)
_computing_cell_refinement 'CrystalClear (Rigaku/MSC Inc., 2005)'
_computing_data_collection 'CrystalClear (Rigaku/MSC Inc., 2005)'
_computing_data_reduction 'CrystalClear (Rigaku/MSC Inc., 2005)'
_computing_molecular_graphics
;
SHELXLTL-NT V5.1 (Bruker AXS, 1998) and DIAMOND 
(Brandenburg, 1998)
;
_computing_publication_material
; 
SHELXLTL-NT V5.1 (Bruker AXS, 1998) and PLATON (Spek, 2003).
;
_computing_structure_refinement 'SHELXL-2003 (Sheldrick, 2003)''
_computing_structure_solution 'SHELXLTL-NT V5.1 (Bruker AXS, 1998)'
_diffrn_ambient_temperature 295(2)
_diffrn_measured_fraction_theta_full 0.973
_diffrn_measured_fraction_theta_max 0.765
_diffrn_measurement_device 'Mercury (2x2 bin mode)'
_diffrn_measurement_device_type 'Rigaku AFC7S Mercury'
_diffrn_measurement_method '\w '
_diffrn_radiation_detector CCD
_diffrn_radiation_monochromator graphite
_diffrn_radiation_source 'Normal-focus sealed tube'
_diffrn_radiation_type MoK\a
_diffrn_radiation_wavelength 0.71073
_diffrn_reflns_av_R_equivalents 0.0437
_diffrn_reflns_av_sigmaI/netI 0.0604
_diffrn_reflns_limit_h_max 9
_diffrn_reflns_limit_h_min -9
_diffrn_reflns_limit_k_max 12
_diffrn_reflns_limit_k_min -13
_diffrn_reflns_limit_l_max 14
_diffrn_reflns_limit_l_min -10
_diffrn_reflns_number 8668
_diffrn_reflns_theta_full 25.00
_diffrn_reflns_theta_max 28.24
_diffrn_reflns_theta_min 1.89
_diffrn_standards_decay_% 0
_diffrn_standards_interval_count 0
_diffrn_standards_interval_time 0
_diffrn_standards_number 0
_exptl_absorpt_coefficient_mu 2.615
_exptl_absorpt_correction_T_max 0.458
_exptl_absorpt_correction_T_min 0.418
_exptl_absorpt_correction_type multi-scan
_exptl_absorpt_process_details 'Jacobson, R. (1998) Private communication'
_exptl_crystal_colour yellow
_exptl_crystal_density_diffrn 1.622
_exptl_crystal_density_method 'not measured'
_exptl_crystal_description Prism
_exptl_crystal_F_000 390
_exptl_crystal_size_max 0.35
_exptl_crystal_size_mid 0.33
_exptl_crystal_size_min 0.30
_refine_diff_density_max 0.395
_refine_diff_density_min -0.712
_refine_diff_density_rms 0.073
_refine_ls_extinction_method none
_refine_ls_goodness_of_fit_ref 1.049
_refine_ls_hydrogen_treatment constr
_refine_ls_matrix_type full
_refine_ls_number_parameters 217
_refine_ls_number_reflns 2999
_refine_ls_number_restraints 0
_refine_ls_restrained_S_all 1.049
_refine_ls_R_factor_all 0.0651
_refine_ls_R_factor_gt 0.0428
_refine_ls_shift/su_max 0.000
_refine_ls_shift/su_mean 0.000
_refine_ls_structure_factor_coef Fsqd
_refine_ls_weighting_details 'calc w=1/[\s^2^(Fo^2^)+(0.0555P)^2^+0.0000P] where P=(Fo^2^+2Fc^2^)/3'
_refine_ls_weighting_scheme calc
_refine_ls_wR_factor_gt 0.1024
_refine_ls_wR_factor_ref 0.1193
_reflns_number_gt 2160
_reflns_number_total 2999
_reflns_threshold_expression >2sigma(I)
_cod_data_source_file c7pp00448f2.cif
_cod_data_source_block p-1_CCDC2
_cod_depositor_comments
;
The following automatic conversions were performed:

'_symmetry_cell_setting' value 'Triclinic' changed to 'triclinic'
according to
/home/data/users/saulius/crontab/automatic-downloads/rss-feeds/RSC/lib/dictionaries/cif_core.dic
dictionary named 'cif_core.dic' version 2.4.2 from 2011-04-26.

'_exptl_absorpt_correction_type' value 'Multi Scan' changed to
'multi-scan' according to
/home/data/users/saulius/crontab/automatic-downloads/rss-feeds/RSC/lib/dictionaries/cif_core.dic
dictionary named 'cif_core.dic' version 2.4.2 from 2011-04-26.

Automatic conversion script
Id: cif_fix_values 4973 2017-02-22 13:04:09Z antanas 

 Adding full bibliography for 1549321--1549331.cif.
;
_cod_original_cell_volume 792.6(3)
_cod_original_sg_symbol_H-M P-1
_cod_database_code 1549323

loop_
_symmetry_equiv_pos_as_xyz
'x, y, z'
'-x, -y, -z'

loop_
_atom_site_label
_atom_site_type_symbol
_atom_site_fract_x
_atom_site_fract_y
_atom_site_fract_z
_atom_site_U_iso_or_equiv
_atom_site_adp_type
_atom_site_occupancy
_atom_site_symmetry_multiplicity
_atom_site_calc_flag
_atom_site_refinement_flags
Br1 Br 0.88084(6) 0.82794(4) 0.38491(4) 0.0674(2) Uani 1 1 d .
C13 C 0.7384(5) 0.6260(4) 0.2824(3) 0.0490(8) Uani 1 1 d .
N1 N -0.0167(4) -0.3370(3) -0.2765(2) 0.0480(7) Uani 1 1 d .
H1B H -0.0906 -0.4268 -0.3199 0.058 Uiso 1 1 calc R
C8 C 0.5166(5) 0.3322(4) 0.1298(3) 0.0482(8) Uani 1 1 d .
C2 C 0.0131(5) -0.2729(4) -0.1535(3) 0.0474(8) Uani 1 1 d .
H2A H -0.0445 -0.3267 -0.1155 0.057 Uiso 1 1 calc R
C10 C 0.5366(5) 0.3977(4) 0.2571(3) 0.0549(9) Uani 1 1 d .
H10A H 0.4754 0.3414 0.2920 0.066 Uiso 1 1 calc R
C6 C 0.3432(5) 0.1042(4) -0.0689(3) 0.0514(9) Uani 1 1 d .
H6A H 0.3918 0.1518 -0.1138 0.062 Uiso 1 1 calc R
C1 C 0.0667(5) -0.2631(4) -0.3323(3) 0.0513(9) Uani 1 1 d .
H1A H 0.0461 -0.3098 -0.4180 0.062 Uiso 1 1 calc R
C7 C 0.3929(5) 0.1799(4) 0.0543(3) 0.0509(9) Uani 1 1 d .
H7A H 0.3428 0.1295 0.0970 0.061 Uiso 1 1 calc R
C5 C 0.2169(5) -0.0488(4) -0.1377(3) 0.0424(8) Uani 1 1 d .
C4 C 0.1268(5) -0.1299(4) -0.0830(3) 0.0475(8) Uani 1 1 d .
H4A H 0.1442 -0.0862 0.0024 0.057 Uiso 1 1 calc R
C12 C 0.6440(5) 0.5431(4) 0.3323(3) 0.0550(9) Uani 1 1 d .
H12A H 0.6527 0.5851 0.4168 0.066 Uiso 1 1 calc R
C9 C 0.6179(5) 0.4193(4) 0.0822(3) 0.0535(9) Uani 1 1 d .
H9A H 0.6107 0.3780 -0.0022 0.064 Uiso 1 1 calc R
C3 C 0.1815(5) -0.1204(4) -0.2663(3) 0.0520(9) Uani 1 1 d .
H3A H 0.2371 -0.0699 -0.3072 0.062 Uiso 1 1 calc R
C11 C 0.7271(5) 0.5639(4) 0.1571(3) 0.0544(9) Uani 1 1 d .
H11A H 0.7933 0.6200 0.1238 0.065 Uiso 1 1 calc R
O3 O 0.2139(4) 0.6218(3) 0.2406(2) 0.0582(7) Uani 1 1 d .
O1 O 0.1992(4) 0.8089(3) 0.1668(2) 0.0669(8) Uani 1 1 d .
H1O H 0.2201 0.7232 0.2003 0.080 Uiso 1 1 d R
O2 O 0.2535(4) 1.0542(3) 0.2468(2) 0.0661(7) Uani 1 1 d .
O4 O 0.2389(4) 0.6188(3) 0.4215(2) 0.0553(6) Uani 1 1 d .
C14 C 0.3859(4) 0.9606(4) 0.3810(3) 0.0371(7) Uani 1 1 d .
C15 C 0.5017(4) 1.1052(4) 0.4577(3) 0.0403(7) Uani 1 1 d .
H15A H 0.5025 1.1774 0.4284 0.048 Uiso 1 1 calc R
C16 C 0.3829(4) 0.8499(4) 0.4243(3) 0.0372(7) Uani 1 1 d .
C17 C 0.2700(5) 0.6858(4) 0.3578(3) 0.0445(8) Uani 1 1 d .
C18 C 0.2705(5) 0.9432(4) 0.2576(3) 0.0477(8) Uani 1 1 d .

loop_
_atom_site_aniso_label
_atom_site_aniso_U_11
_atom_site_aniso_U_22
_atom_site_aniso_U_33
_atom_site_aniso_U_23
_atom_site_aniso_U_13
_atom_site_aniso_U_12
Br1 0.0555(3) 0.0349(3) 0.0767(3) 0.0005(2) 0.0080(2) -0.0025(2)
C13 0.036(2) 0.034(2) 0.059(2) 0.0099(17) 0.0030(15) 0.0029(16)
N1 0.0495(18) 0.0288(16) 0.0470(16) 0.0083(13) 0.0027(13) -0.0032(14)
C8 0.040(2) 0.034(2) 0.059(2) 0.0154(16) 0.0016(15) 0.0062(16)
C2 0.050(2) 0.038(2) 0.053(2) 0.0229(17) 0.0107(16) 0.0052(17)
C10 0.053(2) 0.044(2) 0.054(2) 0.0169(18) 0.0048(17) 0.0018(19)
C6 0.051(2) 0.033(2) 0.056(2) 0.0145(17) 0.0080(16) -0.0021(17)
C1 0.062(2) 0.036(2) 0.0406(18) 0.0090(15) 0.0080(16) 0.0025(18)
C7 0.046(2) 0.036(2) 0.061(2) 0.0194(17) 0.0040(16) 0.0015(17)
C5 0.0383(19) 0.0323(19) 0.0473(18) 0.0128(15) 0.0047(14) 0.0056(15)
C4 0.052(2) 0.035(2) 0.0402(17) 0.0111(15) 0.0010(15) 0.0025(17)
C12 0.048(2) 0.042(2) 0.056(2) 0.0102(17) 0.0007(16) 0.0054(18)
C9 0.053(2) 0.038(2) 0.050(2) 0.0104(16) 0.0023(16) 0.0000(18)
C3 0.059(2) 0.038(2) 0.0502(19) 0.0175(16) 0.0131(16) 0.0006(18)
C11 0.052(2) 0.037(2) 0.060(2) 0.0151(17) 0.0065(17) 0.0013(18)
O3 0.0717(18) 0.0355(15) 0.0413(13) 0.0039(11) 0.0017(12) -0.0027(13)
O1 0.088(2) 0.0512(17) 0.0352(12) 0.0133(12) -0.0050(12) -0.0066(15)
O2 0.076(2) 0.0562(19) 0.0570(15) 0.0303(14) -0.0046(13) 0.0057(15)
O4 0.0695(18) 0.0303(14) 0.0508(14) 0.0143(12) 0.0093(12) -0.0063(12)
C14 0.0350(18) 0.0353(19) 0.0356(15) 0.0122(14) 0.0094(12) 0.0053(15)
C15 0.0403(19) 0.0330(19) 0.0416(17) 0.0145(14) 0.0091(14) 0.0031(15)
C16 0.0355(18) 0.0306(18) 0.0345(15) 0.0081(12) 0.0087(12) -0.0004(14)
C17 0.039(2) 0.032(2) 0.0502(19) 0.0111(16) 0.0096(15) 0.0009(15)
C18 0.042(2) 0.051(2) 0.0394(18) 0.0167(17) 0.0046(14) -0.0002(17)

loop_
_atom_type_symbol
_atom_type_description
_atom_type_scat_dispersion_real
_atom_type_scat_dispersion_imag
_atom_type_scat_source
C C 0.0033 0.0016 'International Tables Vol C Tables 4.2.6.8 and 6.1.1.4'
H H 0.0000 0.0000 'International Tables Vol C Tables 4.2.6.8 and 6.1.1.4'
N N 0.0061 0.0033 'International Tables Vol C Tables 4.2.6.8 and 6.1.1.4'
O O 0.0106 0.0060 'International Tables Vol C Tables 4.2.6.8 and 6.1.1.4'
Br Br -0.2901 2.4595 'International Tables Vol C Tables 4.2.6.8 and 6.1.1.4'

loop_
_geom_angle_atom_site_label_1
_geom_angle_atom_site_label_2
_geom_angle_atom_site_label_3
_geom_angle
_geom_angle_site_symmetry_1
_geom_angle_site_symmetry_3
C12 C13 C11 120.5(3) . .
C12 C13 Br1 119.8(3) . .
C11 C13 Br1 119.7(3) . .
C1 N1 C2 120.5(3) . .
C1 N1 H1B 119.7 . .
C2 N1 H1B 119.7 . .
C10 C8 C9 117.0(3) . .
C10 C8 C7 119.0(3) . .
C9 C8 C7 124.0(3) . .
N1 C2 C4 120.8(3) . .
N1 C2 H2A 119.6 . .
C4 C2 H2A 119.6 . .
C12 C10 C8 121.8(3) . .
C12 C10 H10A 119.1 . .
C8 C10 H10A 119.1 . .
C7 C6 C5 124.0(3) . .
C7 C6 H6A 118.0 . .
C5 C6 H6A 118.0 . .
N1 C1 C3 121.0(3) . .
N1 C1 H1A 119.5 . .
C3 C1 H1A 119.5 . .
C6 C7 C8 127.5(3) . .
C6 C7 H7A 116.2 . .
C8 C7 H7A 116.2 . .
C4 C5 C3 116.6(3) . .
C4 C5 C6 124.0(3) . .
C3 C5 C6 119.4(3) . .
C2 C4 C5 120.5(3) . .
C2 C4 H4A 119.8 . .
C5 C4 H4A 119.8 . .
C10 C12 C13 119.7(3) . .
C10 C12 H12A 120.2 . .
C13 C12 H12A 120.2 . .
C11 C9 C8 121.4(3) . .
C11 C9 H9A 119.3 . .
C8 C9 H9A 119.3 . .
C1 C3 C5 120.6(3) . .
C1 C3 H3A 119.7 . .
C5 C3 H3A 119.7 . .
C9 C11 C13 119.6(3) . .
C9 C11 H11A 120.2 . .
C13 C11 H11A 120.2 . .
C17 O3 H1O 109.2 . .
C18 O1 H1O 109.8 . .
C15 C14 C16 118.3(3) . .
C15 C14 C18 113.9(3) . .
C16 C14 C18 127.8(3) . .
C14 C15 C16 124.7(3) . 2_676
C14 C15 H15A 117.7 . .
C16 C15 H15A 117.7 2_676 .
C15 C16 C14 117.0(3) 2_676 .
C15 C16 C17 115.1(3) 2_676 .
C14 C16 C17 127.9(3) . .
O4 C17 O3 122.6(3) . .
O4 C17 C16 117.7(3) . .
O3 C17 C16 119.7(3) . .
O2 C18 O1 122.2(3) . .
O2 C18 C14 119.2(3) . .
O1 C18 C14 118.6(3) . .

loop_
_geom_bond_atom_site_label_1
_geom_bond_atom_site_label_2
_geom_bond_distance
_geom_bond_site_symmetry_2
Br1 C13 1.888(4) .
C13 C12 1.370(5) .
C13 C11 1.381(5) .
N1 C1 1.327(4) .
N1 C2 1.334(4) .
N1 H1B 0.8600 .
C8 C10 1.391(5) .
C8 C9 1.403(5) .
C8 C7 1.456(5) .
C2 C4 1.361(5) .
C2 H2A 0.9300 .
C10 C12 1.371(5) .
C10 H10A 0.9300 .
C6 C7 1.332(5) .
C6 C5 1.461(5) .
C6 H6A 0.9300 .
C1 C3 1.356(5) .
C1 H1A 0.9300 .
C7 H7A 0.9300 .
C5 C4 1.388(5) .
C5 C3 1.393(4) .
C4 H4A 0.9300 .
C12 H12A 0.9300 .
C9 C11 1.369(5) .
C9 H9A 0.9300 .
C3 H3A 0.9300 .
C11 H11A 0.9300 .
O3 C17 1.266(4) .
O3 H1O 1.2966 .
O1 C18 1.300(4) .
O1 H1O 1.1184 .
O2 C18 1.206(4) .
O4 C17 1.237(4) .
C14 C15 1.387(4) .
C14 C16 1.411(4) .
C14 C18 1.532(4) .
C15 C16 1.395(4) 2_676
C15 H15A 0.9300 .
C16 C15 1.395(4) 2_676
C16 C17 1.513(5) .
